data_2227539
loop_
_publ_author_name
'Ragavan, R. Venkat'
'Vijayakumar, V.'
'Sarveswari, S.'
'Ng, Seik Weng'
'Tiekink, Edward R. T.'

_publ_section_title
;
 <i>tert</i>-Butyl
 4-{[5-(4-chlorophenyl)-1-(4-fluorophenyl)-1<i>H</i>-pyrazol-3-yl]carbonyl}piperazine-1-carboxylate
;
_journal_coeditor_code HB5646
_journal_issue 10
_journal_name_full 'Acta Crystallographica Section E'
_journal_page_first o2682
_journal_paper_doi 10.1107/S1600536810038560
_journal_volume 66
_journal_year 2010
_chemical_formula_iupac 'C25 H26 Cl F N4 O3'
_chemical_formula_moiety 'C25 H26 Cl F N4 O3'
_chemical_formula_sum 'C25 H26 Cl F N4 O3'
_chemical_formula_weight 484.95
_chemical_name_systematic
;
<i>tert</i>-Butyl 4-{[5-(4-chlorophenyl)-1-(4-fluorophenyl)-
1<i>H</i>-pyrazol-3-yl]carbonyl}piperazine-1-carboxylate
;
_space_group_IT_number 2
_symmetry_cell_setting triclinic
_symmetry_space_group_name_Hall '-P 1'
_symmetry_space_group_name_H-M 'P -1'
_atom_sites_solution_hydrogens geom
_atom_sites_solution_primary direct
_atom_sites_solution_secondary difmap
_audit_creation_method SHELXL-97
_cell_angle_alpha 88.8520(10)
_cell_angle_beta 81.2060(10)
_cell_angle_gamma 87.6440(10)
_cell_formula_units_Z 2
_cell_length_a 6.0568(5)
_cell_length_b 12.0047(10)
_cell_length_c 16.2615(13)
_cell_measurement_reflns_used 3796
_cell_measurement_temperature 100(2)
_cell_measurement_theta_max 30.6
_cell_measurement_theta_min 3.0
_cell_volume 1167.37(17)
_computing_cell_refinement 'SAINT (Bruker, 2009)'
_computing_data_collection 'APEX2 (Bruker, 2009)'
_computing_data_reduction 'SAINT (Bruker, 2009)'
_computing_molecular_graphics
;
ORTEP-3 (Farrugia, 1997) and DIAMOND (Brandenburg, 2006)
;
_computing_publication_material 'publCIF (Westrip, 2010)'
_computing_structure_refinement 'SHELXL97 (Sheldrick, 2008)'
_computing_structure_solution 'SHELXS97 (Sheldrick, 2008)'
_diffrn_ambient_temperature 100(2)
_diffrn_measured_fraction_theta_full 0.992
_diffrn_measured_fraction_theta_max 0.992
_diffrn_measurement_device_type 'Bruker SMART APEX'
_diffrn_measurement_method '\w scan'
_diffrn_radiation_monochromator graphite
_diffrn_radiation_source 'fine-focus sealed tube'
_diffrn_radiation_type MoK\a
_diffrn_radiation_wavelength 0.71073
_diffrn_reflns_av_R_equivalents 0.030
_diffrn_reflns_av_sigmaI/netI 0.043
_diffrn_reflns_limit_h_max 7
_diffrn_reflns_limit_h_min -7
_diffrn_reflns_limit_k_max 15
_diffrn_reflns_limit_k_min -15
_diffrn_reflns_limit_l_max 21
_diffrn_reflns_limit_l_min -21
_diffrn_reflns_number 11213
_diffrn_reflns_theta_full 27.5
_diffrn_reflns_theta_max 27.5
_diffrn_reflns_theta_min 2.1
_diffrn_standards_decay_% 0
_diffrn_standards_interval_count 0
_diffrn_standards_interval_time 0
_diffrn_standards_number 0
_exptl_absorpt_coefficient_mu 0.207
_exptl_absorpt_correction_T_max 0.980
_exptl_absorpt_correction_T_min 0.931
_exptl_absorpt_correction_type analytical
_exptl_absorpt_process_details '(FACES; Bruker, 2009)'
_exptl_crystal_colour colourless
_exptl_crystal_density_diffrn 1.380
_exptl_crystal_density_method 'not measured'
_exptl_crystal_description block
_exptl_crystal_F_000 508
_exptl_crystal_size_max 0.35
_exptl_crystal_size_mid 0.10
_exptl_crystal_size_min 0.10
_refine_diff_density_max 0.37
_refine_diff_density_min -0.39
_refine_ls_extinction_method none
_refine_ls_goodness_of_fit_ref 1.06
_refine_ls_hydrogen_treatment constr
_refine_ls_matrix_type full
_refine_ls_number_parameters 310
_refine_ls_number_reflns 5318
_refine_ls_number_restraints 0
_refine_ls_restrained_S_all 1.06
_refine_ls_R_factor_all 0.054
_refine_ls_R_factor_gt 0.043
_refine_ls_shift/su_max 0.001
_refine_ls_shift/su_mean 0.000
_refine_ls_structure_factor_coef Fsqd
_refine_ls_weighting_details 'calc w=1/[\s^2^(Fo^2^)+(0.0829P)^2^+0.4102P] where P=(Fo^2^+2Fc^2^)/3'
_refine_ls_weighting_scheme calc
_refine_ls_wR_factor_gt 0.127
_refine_ls_wR_factor_ref 0.145
_reflns_number_gt 4351
_reflns_number_total 5318
_reflns_threshold_expression I>2\s(I)
_cod_data_source_file hb5646.cif
_cod_data_source_block I
_cod_database_code 2227539
_cod_database_fobs_code 2227539

loop_
_symmetry_equiv_pos_as_xyz
'x, y, z'
'-x, -y, -z'

loop_
_atom_site_type_symbol
_atom_site_label
_atom_site_fract_x
_atom_site_fract_y
_atom_site_fract_z
_atom_site_U_iso_or_equiv
_atom_site_adp_type
_atom_site_calc_flag
_atom_site_refinement_flags
_atom_site_occupancy
_atom_site_disorder_assembly
_atom_site_disorder_group
Cl Cl1 -0.54699(8) 0.35562(4) 0.36749(3) 0.02774(15) Uani d . 1 . .
F F1 -0.3361(2) 0.60200(11) 0.83637(8) 0.0351(3) Uani d . 1 . .
O O1 0.6767(2) -0.00368(11) 0.59753(8) 0.0216(3) Uani d . 1 . .
O O2 0.6127(2) -0.13676(12) 1.00046(8) 0.0223(3) Uani d . 1 . .
O O3 0.9285(2) -0.21367(11) 0.92542(8) 0.0186(3) Uani d . 1 . .
N N1 0.1504(2) 0.26137(12) 0.66173(9) 0.0155(3) Uani d . 1 . .
N N2 0.3142(2) 0.20929(13) 0.69823(10) 0.0167(3) Uani d . 1 . .
N N3 0.6639(2) 0.04516(13) 0.73200(9) 0.0150(3) Uani d . 1 . .
N N4 0.6836(3) -0.11496(14) 0.86022(10) 0.0202(3) Uani d . 1 . .
C C1 0.0220(3) 0.35009(14) 0.70660(10) 0.0148(3) Uani d . 1 . .
C C2 0.1251(3) 0.44859(15) 0.71731(11) 0.0174(4) Uani d . 1 . .
H H2 0.2778 0.4572 0.6948 0.021 Uiso calc R 1 . .
C C3 0.0030(3) 0.53487(16) 0.76141(12) 0.0225(4) Uani d . 1 . .
H H3 0.0699 0.6033 0.7692 0.027 Uiso calc R 1 . .
C C4 -0.2166(3) 0.51834(17) 0.79337(12) 0.0226(4) Uani d . 1 . .
C C5 -0.3210(3) 0.42072(17) 0.78344(12) 0.0213(4) Uani d . 1 . .
H H5 -0.4732 0.4122 0.8067 0.026 Uiso calc R 1 . .
C C6 -0.2004(3) 0.33534(16) 0.73909(11) 0.0183(4) Uani d . 1 . .
H H6 -0.2690 0.2675 0.7310 0.022 Uiso calc R 1 . .
C C7 -0.0359(3) 0.25317(15) 0.53333(11) 0.0154(4) Uani d . 1 . .
C C8 -0.1139(3) 0.36381(15) 0.52973(11) 0.0180(4) Uani d . 1 . .
H H8 -0.0618 0.4178 0.5634 0.022 Uiso calc R 1 . .
C C9 -0.2670(3) 0.39586(16) 0.47737(12) 0.0199(4) Uani d . 1 . .
H H9 -0.3181 0.4715 0.4747 0.024 Uiso calc R 1 . .
C C10 -0.3444(3) 0.31675(16) 0.42920(11) 0.0183(4) Uani d . 1 . .
C C11 -0.2662(3) 0.20696(16) 0.43007(12) 0.0212(4) Uani d . 1 . .
H H11 -0.3183 0.1535 0.3960 0.025 Uiso calc R 1 . .
C C12 -0.1106(3) 0.17607(16) 0.48145(11) 0.0188(4) Uani d . 1 . .
H H12 -0.0536 0.1011 0.4814 0.023 Uiso calc R 1 . .
C C13 0.1254(3) 0.21355(14) 0.58746(11) 0.0147(3) Uani d . 1 . .
C C14 0.2801(3) 0.12616(15) 0.57692(11) 0.0166(4) Uani d . 1 . .
H H14 0.3060 0.0757 0.5319 0.020 Uiso calc R 1 . .
C C15 0.3920(3) 0.12677(14) 0.64627(11) 0.0150(3) Uani d . 1 . .
C C16 0.5851(3) 0.04965(14) 0.65783(11) 0.0149(3) Uani d . 1 . .
C C17 0.5275(3) 0.06276(15) 0.81360(11) 0.0168(4) Uani d . 1 . .
H H17A 0.3856 0.1031 0.8066 0.020 Uiso calc R 1 . .
H H17B 0.6083 0.1087 0.8482 0.020 Uiso calc R 1 . .
C C18 0.4778(3) -0.04902(16) 0.85671(12) 0.0194(4) Uani d . 1 . .
H H18A 0.3988 -0.0365 0.9139 0.023 Uiso calc R 1 . .
H H18B 0.3788 -0.0904 0.8261 0.023 Uiso calc R 1 . .
C C19 0.8221(3) -0.13264(16) 0.77930(11) 0.0190(4) Uani d . 1 . .
H H19A 0.7429 -0.1786 0.7441 0.023 Uiso calc R 1 . .
H H19B 0.9640 -0.1726 0.7869 0.023 Uiso calc R 1 . .
C C20 0.8709(3) -0.02034(16) 0.73720(11) 0.0180(4) Uani d . 1 . .
H H20A 0.9664 0.0214 0.7690 0.022 Uiso calc R 1 . .
H H20B 0.9537 -0.0320 0.6805 0.022 Uiso calc R 1 . .
C C21 0.7328(3) -0.15410(15) 0.93439(11) 0.0165(4) Uani d . 1 . .
C C22 1.0055(3) -0.26720(16) 0.99898(11) 0.0191(4) Uani d . 1 . .
C C23 1.2187(3) -0.32815(17) 0.96125(13) 0.0250(4) Uani d . 1 . .
H H23A 1.1842 -0.3848 0.9231 0.038 Uiso calc R 1 . .
H H23B 1.2900 -0.3642 1.0056 0.038 Uiso calc R 1 . .
H H23C 1.3205 -0.2750 0.9306 0.038 Uiso calc R 1 . .
C C24 0.8349(3) -0.34893(18) 1.03985(14) 0.0285(5) Uani d . 1 . .
H H24A 0.7967 -0.3989 0.9977 0.043 Uiso calc R 1 . .
H H24B 0.6998 -0.3076 1.0655 0.043 Uiso calc R 1 . .
H H24C 0.8984 -0.3928 1.0826 0.043 Uiso calc R 1 . .
C C25 1.0532(3) -0.17857(18) 1.05902(12) 0.0236(4) Uani d . 1 . .
H H25A 1.1630 -0.1278 1.0301 0.035 Uiso calc R 1 . .
H H25B 1.1128 -0.2146 1.1061 0.035 Uiso calc R 1 . .
H H25C 0.9145 -0.1363 1.0795 0.035 Uiso calc R 1 . .

loop_
_atom_site_aniso_label
_atom_site_aniso_U_11
_atom_site_aniso_U_22
_atom_site_aniso_U_33
_atom_site_aniso_U_12
_atom_site_aniso_U_13
_atom_site_aniso_U_23
Cl1 0.0254(3) 0.0297(3) 0.0319(3) -0.0024(2) -0.0172(2) 0.0069(2)
F1 0.0380(7) 0.0319(7) 0.0337(7) 0.0169(6) -0.0032(6) -0.0137(6)
O1 0.0250(7) 0.0246(7) 0.0150(6) 0.0078(6) -0.0038(5) -0.0048(5)
O2 0.0206(7) 0.0289(7) 0.0157(7) 0.0027(5) 0.0011(5) 0.0025(6)
O3 0.0179(6) 0.0224(7) 0.0154(6) 0.0036(5) -0.0036(5) 0.0020(5)
N1 0.0174(7) 0.0153(7) 0.0146(7) 0.0012(6) -0.0054(6) 0.0004(6)
N2 0.0159(7) 0.0155(7) 0.0192(8) 0.0029(6) -0.0057(6) 0.0019(6)
N3 0.0150(7) 0.0178(7) 0.0117(7) 0.0035(6) -0.0017(5) 0.0005(6)
N4 0.0211(8) 0.0230(8) 0.0148(7) 0.0073(6) -0.0001(6) 0.0034(6)
C1 0.0170(8) 0.0150(8) 0.0123(8) 0.0057(6) -0.0037(6) -0.0006(6)
C2 0.0180(8) 0.0198(9) 0.0147(8) -0.0006(7) -0.0031(7) 0.0003(7)
C3 0.0299(10) 0.0169(9) 0.0221(9) 0.0012(8) -0.0090(8) -0.0037(7)
C4 0.0274(10) 0.0216(10) 0.0185(9) 0.0107(8) -0.0049(8) -0.0044(7)
C5 0.0173(9) 0.0276(10) 0.0182(9) 0.0042(7) -0.0018(7) 0.0011(8)
C6 0.0197(9) 0.0179(9) 0.0178(9) 0.0005(7) -0.0043(7) 0.0002(7)
C7 0.0141(8) 0.0172(9) 0.0145(8) 0.0000(6) -0.0015(6) 0.0024(7)
C8 0.0202(9) 0.0176(9) 0.0166(8) -0.0001(7) -0.0040(7) -0.0003(7)
C9 0.0211(9) 0.0193(9) 0.0194(9) 0.0007(7) -0.0043(7) 0.0024(7)
C10 0.0150(8) 0.0245(10) 0.0157(8) 0.0009(7) -0.0048(7) 0.0044(7)
C11 0.0236(9) 0.0215(10) 0.0203(9) -0.0035(7) -0.0083(7) -0.0007(7)
C12 0.0226(9) 0.0185(9) 0.0153(8) 0.0005(7) -0.0037(7) 0.0007(7)
C13 0.0161(8) 0.0147(8) 0.0134(8) -0.0002(6) -0.0023(6) -0.0005(6)
C14 0.0185(8) 0.0160(9) 0.0155(8) -0.0010(7) -0.0033(7) 0.0002(7)
C15 0.0160(8) 0.0127(8) 0.0162(8) 0.0017(6) -0.0028(7) 0.0000(7)
C16 0.0159(8) 0.0139(8) 0.0148(8) -0.0005(6) -0.0019(6) 0.0005(7)
C17 0.0184(8) 0.0183(9) 0.0126(8) 0.0042(7) -0.0004(7) -0.0016(7)
C18 0.0167(8) 0.0233(10) 0.0169(9) 0.0040(7) -0.0008(7) 0.0039(7)
C19 0.0210(9) 0.0204(9) 0.0141(8) 0.0087(7) -0.0006(7) -0.0021(7)
C20 0.0142(8) 0.0243(10) 0.0152(8) 0.0043(7) -0.0024(7) 0.0013(7)
C21 0.0160(8) 0.0139(8) 0.0199(9) 0.0003(6) -0.0039(7) 0.0001(7)
C22 0.0194(9) 0.0220(9) 0.0167(9) 0.0008(7) -0.0061(7) 0.0041(7)
C23 0.0226(10) 0.0252(10) 0.0276(10) 0.0059(8) -0.0070(8) 0.0011(8)
C24 0.0262(10) 0.0279(11) 0.0319(11) -0.0026(8) -0.0070(9) 0.0127(9)
C25 0.0196(9) 0.0335(11) 0.0175(9) 0.0018(8) -0.0030(7) -0.0020(8)

loop_
_atom_type_symbol
_atom_type_description
_atom_type_scat_dispersion_real
_atom_type_scat_dispersion_imag
_atom_type_scat_source
C C 0.0033 0.0016 'International Tables Vol C Tables 4.2.6.8 and 6.1.1.4'
H H 0.0000 0.0000 'International Tables Vol C Tables 4.2.6.8 and 6.1.1.4'
N N 0.0061 0.0033 'International Tables Vol C Tables 4.2.6.8 and 6.1.1.4'
O O 0.0106 0.0060 'International Tables Vol C Tables 4.2.6.8 and 6.1.1.4'
F F 0.0171 0.0103 'International Tables Vol C Tables 4.2.6.8 and 6.1.1.4'
Cl Cl 0.1484 0.1585 'International Tables Vol C Tables 4.2.6.8 and 6.1.1.4'

loop_
_geom_angle_atom_site_label_1
_geom_angle_atom_site_label_2
_geom_angle_atom_site_label_3
_geom_angle_site_symmetry_1
_geom_angle_site_symmetry_3
_geom_angle
_geom_angle_publ_flag
C21 O3 C22 . . 119.64(14) ?
N2 N1 C13 . . 112.50(14) ?
N2 N1 C1 . . 117.44(14) ?
C13 N1 C1 . . 129.91(14) ?
C15 N2 N1 . . 104.23(14) ?
C16 N3 C20 . . 118.19(14) ?
C16 N3 C17 . . 125.08(14) ?
C20 N3 C17 . . 112.72(14) ?
C21 N4 C18 . . 120.10(15) ?
C21 N4 C19 . . 125.57(15) ?
C18 N4 C19 . . 114.33(14) ?
C6 C1 C2 . . 121.44(16) ?
C6 C1 N1 . . 119.72(16) ?
C2 C1 N1 . . 118.84(16) ?
C1 C2 C3 . . 119.41(17) ?
C1 C2 H2 . . 120.3 ?
C3 C2 H2 . . 120.3 ?
C4 C3 C2 . . 118.21(18) ?
C4 C3 H3 . . 120.9 ?
C2 C3 H3 . . 120.9 ?
F1 C4 C3 . . 118.44(18) ?
F1 C4 C5 . . 118.57(18) ?
C3 C4 C5 . . 122.99(18) ?
C4 C5 C6 . . 118.84(18) ?
C4 C5 H5 . . 120.6 ?
C6 C5 H5 . . 120.6 ?
C5 C6 C1 . . 119.12(17) ?
C5 C6 H6 . . 120.4 ?
C1 C6 H6 . . 120.4 ?
C8 C7 C12 . . 118.48(16) ?
C8 C7 C13 . . 123.44(16) ?
C12 C7 C13 . . 118.06(16) ?
C9 C8 C7 . . 120.63(17) ?
C9 C8 H8 . . 119.7 ?
C7 C8 H8 . . 119.7 ?
C10 C9 C8 . . 119.52(17) ?
C10 C9 H9 . . 120.2 ?
C8 C9 H9 . . 120.2 ?
C11 C10 C9 . . 121.10(16) ?
C11 C10 Cl1 . . 119.40(14) ?
C9 C10 Cl1 . . 119.49(14) ?
C10 C11 C12 . . 118.99(17) ?
C10 C11 H11 . . 120.5 ?
C12 C11 H11 . . 120.5 ?
C11 C12 C7 . . 121.22(17) ?
C11 C12 H12 . . 119.4 ?
C7 C12 H12 . . 119.4 ?
C14 C13 N1 . . 105.62(15) ?
C14 C13 C7 . . 129.58(16) ?
N1 C13 C7 . . 124.79(16) ?
C13 C14 C15 . . 105.83(16) ?
C13 C14 H14 . . 127.1 ?
C15 C14 H14 . . 127.1 ?
N2 C15 C14 . . 111.80(15) ?
N2 C15 C16 . . 124.02(15) ?
C14 C15 C16 . . 124.05(16) ?
O1 C16 N3 . . 121.74(16) ?
O1 C16 C15 . . 118.02(15) ?
N3 C16 C15 . . 120.11(15) ?
N3 C17 C18 . . 109.81(14) ?
N3 C17 H17A . . 109.7 ?
C18 C17 H17A . . 109.7 ?
N3 C17 H17B . . 109.7 ?
C18 C17 H17B . . 109.7 ?
H17A C17 H17B . . 108.2 ?
N4 C18 C17 . . 110.80(15) ?
N4 C18 H18A . . 109.5 ?
C17 C18 H18A . . 109.5 ?
N4 C18 H18B . . 109.5 ?
C17 C18 H18B . . 109.5 ?
H18A C18 H18B . . 108.1 ?
N4 C19 C20 . . 109.09(15) ?
N4 C19 H19A . . 109.9 ?
C20 C19 H19A . . 109.9 ?
N4 C19 H19B . . 109.9 ?
C20 C19 H19B . . 109.9 ?
H19A C19 H19B . . 108.3 ?
N3 C20 C19 . . 111.15(14) ?
N3 C20 H20A . . 109.4 ?
C19 C20 H20A . . 109.4 ?
N3 C20 H20B . . 109.4 ?
C19 C20 H20B . . 109.4 ?
H20A C20 H20B . . 108.0 ?
O2 C21 O3 . . 124.94(16) ?
O2 C21 N4 . . 123.32(17) ?
O3 C21 N4 . . 111.74(15) ?
O3 C22 C23 . . 102.28(14) ?
O3 C22 C24 . . 110.27(15) ?
C23 C22 C24 . . 110.76(17) ?
O3 C22 C25 . . 109.96(15) ?
C23 C22 C25 . . 110.84(16) ?
C24 C22 C25 . . 112.29(17) ?
C22 C23 H23A . . 109.5 ?
C22 C23 H23B . . 109.5 ?
H23A C23 H23B . . 109.5 ?
C22 C23 H23C . . 109.5 ?
H23A C23 H23C . . 109.5 ?
H23B C23 H23C . . 109.5 ?
C22 C24 H24A . . 109.5 ?
C22 C24 H24B . . 109.5 ?
H24A C24 H24B . . 109.5 ?
C22 C24 H24C . . 109.5 ?
H24A C24 H24C . . 109.5 ?
H24B C24 H24C . . 109.5 ?
C22 C25 H25A . . 109.5 ?
C22 C25 H25B . . 109.5 ?
H25A C25 H25B . . 109.5 ?
C22 C25 H25C . . 109.5 ?
H25A C25 H25C . . 109.5 ?
H25B C25 H25C . . 109.5 ?

loop_
_geom_bond_atom_site_label_1
_geom_bond_atom_site_label_2
_geom_bond_site_symmetry_2
_geom_bond_distance
_geom_bond_publ_flag
Cl1 C10 . 1.7439(18) ?
F1 C4 . 1.355(2) ?
O1 C16 . 1.228(2) ?
O2 C21 . 1.218(2) ?
O3 C21 . 1.349(2) ?
O3 C22 . 1.475(2) ?
N1 N2 . 1.357(2) ?
N1 C13 . 1.379(2) ?
N1 C1 . 1.436(2) ?
N2 C15 . 1.338(2) ?
N3 C16 . 1.363(2) ?
N3 C20 . 1.465(2) ?
N3 C17 . 1.466(2) ?
N4 C21 . 1.356(2) ?
N4 C18 . 1.457(2) ?
N4 C19 . 1.463(2) ?
C1 C6 . 1.387(3) ?
C1 C2 . 1.386(2) ?
C2 C3 . 1.392(3) ?
C2 H2 . 0.9500 ?
C3 C4 . 1.373(3) ?
C3 H3 . 0.9500 ?
C4 C5 . 1.378(3) ?
C5 C6 . 1.382(3) ?
C5 H5 . 0.9500 ?
C6 H6 . 0.9500 ?
C7 C8 . 1.394(3) ?
C7 C12 . 1.398(2) ?
C7 C13 . 1.471(2) ?
C8 C9 . 1.390(2) ?
C8 H8 . 0.9500 ?
C9 C10 . 1.384(3) ?
C9 H9 . 0.9500 ?
C10 C11 . 1.383(3) ?
C11 C12 . 1.387(2) ?
C11 H11 . 0.9500 ?
C12 H12 . 0.9500 ?
C13 C14 . 1.373(2) ?
C14 C15 . 1.402(2) ?
C14 H14 . 0.9500 ?
C15 C16 . 1.494(2) ?
C17 C18 . 1.521(3) ?
C17 H17A . 0.9900 ?
C17 H17B . 0.9900 ?
C18 H18A . 0.9900 ?
C18 H18B . 0.9900 ?
C19 C20 . 1.519(3) ?
C19 H19A . 0.9900 ?
C19 H19B . 0.9900 ?
C20 H20A . 0.9900 ?
C20 H20B . 0.9900 ?
C22 C23 . 1.509(3) ?
C22 C24 . 1.523(3) ?
C22 C25 . 1.524(3) ?
C23 H23A . 0.9800 ?
C23 H23B . 0.9800 ?
C23 H23C . 0.9800 ?
C24 H24A . 0.9800 ?
C24 H24B . 0.9800 ?
C24 H24C . 0.9800 ?
C25 H25A . 0.9800 ?
C25 H25B . 0.9800 ?
C25 H25C . 0.9800 ?

loop_
_geom_hbond_atom_site_label_D
_geom_hbond_atom_site_label_H
_geom_hbond_atom_site_label_A
_geom_hbond_site_symmetry_A
_geom_hbond_distance_DH
_geom_hbond_distance_HA
_geom_hbond_distance_DA
_geom_hbond_angle_DHA
C17 H17a N2 . 0.99 2.24 2.950(2) 128
C14 H14 O1 2_656 0.95 2.28 3.192(2) 161
C18 H18a O2 2_657 0.99 2.52 3.223(2) 128

loop_
_geom_torsion_atom_site_label_1
_geom_torsion_atom_site_label_2
_geom_torsion_atom_site_label_3
_geom_torsion_atom_site_label_4
_geom_torsion_site_symmetry_1
_geom_torsion_site_symmetry_2
_geom_torsion_site_symmetry_3
_geom_torsion_site_symmetry_4
_geom_torsion
_geom_torsion_publ_flag
C13 N1 N2 C15 . . . . -0.52(19) ?
C1 N1 N2 C15 . . . . 175.46(15) ?
N2 N1 C1 C6 . . . . -110.40(18) ?
C13 N1 C1 C6 . . . . 64.8(2) ?
N2 N1 C1 C2 . . . . 68.8(2) ?
C13 N1 C1 C2 . . . . -116.1(2) ?
C6 C1 C2 C3 . . . . -0.2(3) ?
N1 C1 C2 C3 . . . . -179.36(16) ?
C1 C2 C3 C4 . . . . 0.5(3) ?
C2 C3 C4 F1 . . . . 179.97(16) ?
C2 C3 C4 C5 . . . . -0.3(3) ?
F1 C4 C5 C6 . . . . 179.53(16) ?
C3 C4 C5 C6 . . . . -0.3(3) ?
C4 C5 C6 C1 . . . . 0.5(3) ?
C2 C1 C6 C5 . . . . -0.3(3) ?
N1 C1 C6 C5 . . . . 178.85(15) ?
C12 C7 C8 C9 . . . . 1.7(3) ?
C13 C7 C8 C9 . . . . -179.81(17) ?
C7 C8 C9 C10 . . . . 0.8(3) ?
C8 C9 C10 C11 . . . . -2.3(3) ?
C8 C9 C10 Cl1 . . . . 176.78(14) ?
C9 C10 C11 C12 . . . . 1.2(3) ?
Cl1 C10 C11 C12 . . . . -177.88(14) ?
C10 C11 C12 C7 . . . . 1.4(3) ?
C8 C7 C12 C11 . . . . -2.9(3) ?
C13 C7 C12 C11 . . . . 178.60(17) ?
N2 N1 C13 C14 . . . . 0.5(2) ?
C1 N1 C13 C14 . . . . -174.80(17) ?
N2 N1 C13 C7 . . . . -178.88(16) ?
C1 N1 C13 C7 . . . . 5.8(3) ?
C8 C7 C13 C14 . . . . -151.42(19) ?
C12 C7 C13 C14 . . . . 27.0(3) ?
C8 C7 C13 N1 . . . . 27.9(3) ?
C12 C7 C13 N1 . . . . -153.69(17) ?
N1 C13 C14 C15 . . . . -0.33(19) ?
C7 C13 C14 C15 . . . . 179.05(17) ?
N1 N2 C15 C14 . . . . 0.29(19) ?
N1 N2 C15 C16 . . . . 176.34(16) ?
C13 C14 C15 N2 . . . . 0.0(2) ?
C13 C14 C15 C16 . . . . -176.02(16) ?
C20 N3 C16 O1 . . . . 3.6(3) ?
C17 N3 C16 O1 . . . . -152.18(17) ?
C20 N3 C16 C15 . . . . -172.10(15) ?
C17 N3 C16 C15 . . . . 32.1(2) ?
N2 C15 C16 O1 . . . . -162.19(17) ?
C14 C15 C16 O1 . . . . 13.4(3) ?
N2 C15 C16 N3 . . . . 13.6(3) ?
C14 C15 C16 N3 . . . . -170.78(16) ?
C16 N3 C17 C18 . . . . 101.11(19) ?
C20 N3 C17 C18 . . . . -55.79(19) ?
C21 N4 C18 C17 . . . . 124.53(18) ?
C19 N4 C18 C17 . . . . -55.4(2) ?
N3 C17 C18 N4 . . . . 53.54(19) ?
C21 N4 C19 C20 . . . . -124.91(19) ?
C18 N4 C19 C20 . . . . 55.0(2) ?
C16 N3 C20 C19 . . . . -101.57(18) ?
C17 N3 C20 C19 . . . . 57.07(19) ?
N4 C19 C20 N3 . . . . -54.33(19) ?
C22 O3 C21 O2 . . . . 2.6(3) ?
C22 O3 C21 N4 . . . . -177.38(15) ?
C18 N4 C21 O2 . . . . -0.3(3) ?
C19 N4 C21 O2 . . . . 179.57(17) ?
C18 N4 C21 O3 . . . . 179.63(15) ?
C19 N4 C21 O3 . . . . -0.5(3) ?
C21 O3 C22 C23 . . . . 177.25(15) ?
C21 O3 C22 C24 . . . . 59.4(2) ?
C21 O3 C22 C25 . . . . -64.9(2) ?

loop_
_cod_related_entry_id
_cod_related_entry_database
_cod_related_entry_code
1 ChemSpider 30656237
